data_7107909
loop_
_publ_author_name
'Yuan Wang'
'Haiyan Ma'

_publ_section_title
;
 Exploitation of dinuclear salan aluminum complexes for versatile
 copolymerization of epsilon-caprolactone and L-lactide
;
_journal_name_full Chem.Commun.
_journal_page_first 6729
_journal_paper_doi 10.1039/c2cc31716h
_journal_volume 48
_journal_year 2012
_chemical_formula_sum 'C39 H68 Al2 N2 O2'
_chemical_formula_weight 650.91
_chemical_name_systematic
;
?
;
_space_group_IT_number 15
_symmetry_cell_setting monoclinic
_symmetry_space_group_name_Hall '-C 2yc'
_symmetry_space_group_name_H-M 'C 1 2/c 1'
_atom_sites_solution_hydrogens geom
_atom_sites_solution_primary direct
_atom_sites_solution_secondary difmap
_audit_creation_method SHELXL-97
_cell_angle_alpha 90.00
_cell_angle_beta 94.660(2)
_cell_angle_gamma 90.00
_cell_formula_units_Z 4
_cell_length_a 42.154(4)
_cell_length_b 7.8830(8)
_cell_length_c 12.4485(12)
_cell_measurement_reflns_used 1650
_cell_measurement_temperature 293(2)
_cell_measurement_theta_max 41.492
_cell_measurement_theta_min 5.258
_cell_volume 4123.0(7)
_computing_cell_refinement 'Bruker SMART'
_computing_data_collection 'Bruker SMART'
_computing_data_reduction 'Bruker SHELXTL'
_computing_molecular_graphics 'Bruker SHELXTL'
_computing_publication_material 'Bruker SHELXTL'
_computing_structure_refinement 'SHELXL-97 (Sheldrick, 1997)'
_computing_structure_solution 'SHELXS-97 (Sheldrick, 1990)'
_diffrn_ambient_temperature 293(2)
_diffrn_measured_fraction_theta_full 0.997
_diffrn_measured_fraction_theta_max 0.997
_diffrn_measurement_device_type 'CCD area detector'
_diffrn_measurement_method 'phi and omega scans'
_diffrn_radiation_monochromator graphite
_diffrn_radiation_source 'fine-focus sealed tube'
_diffrn_radiation_type MoK\a
_diffrn_radiation_wavelength 0.71073
_diffrn_reflns_av_R_equivalents 0.0378
_diffrn_reflns_av_sigmaI/netI 0.0510
_diffrn_reflns_limit_h_max 51
_diffrn_reflns_limit_h_min -51
_diffrn_reflns_limit_k_max 4
_diffrn_reflns_limit_k_min -9
_diffrn_reflns_limit_l_max 15
_diffrn_reflns_limit_l_min -14
_diffrn_reflns_number 10713
_diffrn_reflns_theta_full 26.00
_diffrn_reflns_theta_max 26.00
_diffrn_reflns_theta_min 1.94
_exptl_absorpt_coefficient_mu 0.102
_exptl_absorpt_correction_T_max 1.00000
_exptl_absorpt_correction_T_min 0.66452
_exptl_absorpt_correction_type empirical
_exptl_absorpt_process_details sadabs
_exptl_crystal_colour colorless
_exptl_crystal_density_diffrn 1.049
_exptl_crystal_density_method 'not measured'
_exptl_crystal_description prismatic
_exptl_crystal_F_000 1432
_exptl_crystal_size_max 0.316
_exptl_crystal_size_mid 0.305
_exptl_crystal_size_min 0.127
_refine_diff_density_max 0.270
_refine_diff_density_min -0.134
_refine_diff_density_rms 0.044
_refine_ls_extinction_method none
_refine_ls_goodness_of_fit_ref 1.007
_refine_ls_hydrogen_treatment constr
_refine_ls_matrix_type full
_refine_ls_number_parameters 243
_refine_ls_number_reflns 4047
_refine_ls_number_restraints 42
_refine_ls_restrained_S_all 1.028
_refine_ls_R_factor_all 0.0983
_refine_ls_R_factor_gt 0.0562
_refine_ls_shift/su_max 0.000
_refine_ls_shift/su_mean 0.000
_refine_ls_structure_factor_coef Fsqd
_refine_ls_weighting_details 'calc w=1/[\s^2^(Fo^2^)+(0.0793P)^2^+1.0325P] where P=(Fo^2^+2Fc^2^)/3'
_refine_ls_weighting_scheme calc
_refine_ls_wR_factor_gt 0.1342
_refine_ls_wR_factor_ref 0.1573
_reflns_number_gt 2545
_reflns_number_total 4047
_reflns_threshold_expression >2sigma(I)
_cod_data_source_file c2cc31716h.txt
_cod_data_source_block cd211303
_cod_original_sg_symbol_H-M C2/c
_cod_database_code 7107909

loop_
_symmetry_equiv_pos_as_xyz
'x, y, z'
'-x, y, -z+1/2'
'x+1/2, y+1/2, z'
'-x+1/2, y+1/2, -z+1/2'
'-x, -y, -z'
'x, -y, z-1/2'
'-x+1/2, -y+1/2, -z'
'x+1/2, -y+1/2, z-1/2'

loop_
_atom_site_label
_atom_site_type_symbol
_atom_site_fract_x
_atom_site_fract_y
_atom_site_fract_z
_atom_site_U_iso_or_equiv
_atom_site_adp_type
_atom_site_occupancy
_atom_site_symmetry_multiplicity
_atom_site_calc_flag
_atom_site_refinement_flags
_atom_site_disorder_assembly
_atom_site_disorder_group
Al1 Al 0.051649(15) 0.81380(9) 0.41600(6) 0.0435(2) Uani 1 1 d . . .
N1 N 0.05811(4) 0.6187(2) 0.31186(14) 0.0396(5) Uani 1 1 d . . .
O1 O 0.08794(4) 0.7957(2) 0.49305(14) 0.0553(5) Uani 1 1 d . . .
C1 C 0.11557(5) 0.7362(3) 0.4604(2) 0.0459(6) Uani 1 1 d . . .
C2 C 0.14485(5) 0.8131(3) 0.4930(2) 0.0461(6) Uani 1 1 d . . .
C3 C 0.17182(5) 0.7419(3) 0.4545(2) 0.0528(7) Uani 1 1 d . . .
H3 H 0.1914 0.7909 0.4759 0.063 Uiso 1 1 calc R . .
C4 C 0.17162(5) 0.6033(3) 0.3865(2) 0.0523(7) Uani 1 1 d . A .
C5 C 0.14241(5) 0.5305(3) 0.3570(2) 0.0535(7) Uani 1 1 d . . .
H5 H 0.1414 0.4372 0.3111 0.064 Uiso 1 1 calc R . .
C6 C 0.11446(5) 0.5935(3) 0.3941(2) 0.0475(6) Uani 1 1 d . . .
C7 C 0.08306(5) 0.5064(3) 0.3678(2) 0.0500(6) Uani 1 1 d . . .
H7A H 0.0864 0.4092 0.3223 0.060 Uiso 1 1 calc R . .
H7B H 0.0753 0.4647 0.4341 0.060 Uiso 1 1 calc R . .
C8 C 0.02873(5) 0.5171(3) 0.2866(2) 0.0460(6) Uani 1 1 d . . .
H8A H 0.0241 0.4537 0.3504 0.055 Uiso 1 1 calc R . .
H8B H 0.0326 0.4359 0.2306 0.055 Uiso 1 1 calc R . .
C9 C 0.0000 0.6224(5) 0.2500 0.0526(9) Uani 1 2 d S . .
H9A H -0.0053 0.6950 0.3089 0.063 Uiso 0.50 1 calc PR . .
H9B H 0.0053 0.6950 0.1911 0.063 Uiso 0.50 1 calc PR . .
C10 C 0.07031(6) 0.6786(4) 0.2090(2) 0.0619(8) Uani 1 1 d . . .
H10A H 0.0739 0.5828 0.1640 0.093 Uiso 1 1 calc R . .
H10B H 0.0899 0.7388 0.2246 0.093 Uiso 1 1 calc R . .
H10C H 0.0549 0.7527 0.1723 0.093 Uiso 1 1 calc R . .
C11 C 0.14652(6) 0.9680(3) 0.5678(2) 0.0559(7) Uani 1 1 d . . .
C12 C 0.13137(8) 0.9284(4) 0.6729(2) 0.0753(9) Uani 1 1 d . . .
H12A H 0.1093 0.9019 0.6571 0.113 Uiso 1 1 calc R . .
H12B H 0.1334 1.0253 0.7197 0.113 Uiso 1 1 calc R . .
H12C H 0.1420 0.8332 0.7078 0.113 Uiso 1 1 calc R . .
C13 C 0.12908(8) 1.1186(4) 0.5112(3) 0.0760(9) Uani 1 1 d . . .
H13A H 0.1380 1.1409 0.4441 0.114 Uiso 1 1 calc R . .
H13B H 0.1314 1.2171 0.5564 0.114 Uiso 1 1 calc R . .
H13C H 0.1069 1.0918 0.4976 0.114 Uiso 1 1 calc R . .
C14 C 0.18096(7) 1.0213(4) 0.5987(3) 0.0912(11) Uani 1 1 d . . .
H14A H 0.1924 0.9284 0.6335 0.137 Uiso 1 1 calc R . .
H14B H 0.1812 1.1163 0.6471 0.137 Uiso 1 1 calc R . .
H14C H 0.1909 1.0528 0.5350 0.137 Uiso 1 1 calc R . .
C15 C 0.20255(6) 0.5291(4) 0.3491(3) 0.0684(8) Uani 1 1 d D . .
C16 C 0.22508(17) 0.6713(11) 0.3208(6) 0.097(3) Uani 0.70 1 d PDU A 1
H16A H 0.2445 0.6230 0.2995 0.145 Uiso 0.70 1 calc PR A 1
H16B H 0.2297 0.7426 0.3826 0.145 Uiso 0.70 1 calc PR A 1
H16C H 0.2152 0.7375 0.2626 0.145 Uiso 0.70 1 calc PR A 1
C17 C 0.22256(15) 0.4628(10) 0.4609(7) 0.088(2) Uani 0.50 1 d PDU A 1
H17A H 0.2097 0.3844 0.4974 0.132 Uiso 0.50 1 calc PR A 1
H17B H 0.2279 0.5581 0.5069 0.132 Uiso 0.50 1 calc PR A 1
H17C H 0.2417 0.4074 0.4433 0.132 Uiso 0.50 1 calc PR A 1
C18 C 0.19867(18) 0.3877(15) 0.2773(10) 0.130(4) Uani 0.50 1 d PDU A 1
H18A H 0.2192 0.3492 0.2593 0.194 Uiso 0.50 1 calc PR A 1
H18B H 0.1862 0.4214 0.2129 0.194 Uiso 0.50 1 calc PR A 1
H18C H 0.1880 0.2975 0.3117 0.194 Uiso 0.50 1 calc PR A 1
C16' C 0.2314(3) 0.630(2) 0.3746(15) 0.090(5) Uani 0.30 1 d PDU A 2
H16D H 0.2483 0.5862 0.3357 0.135 Uiso 0.30 1 calc PR A 2
H16E H 0.2373 0.6240 0.4506 0.135 Uiso 0.30 1 calc PR A 2
H16F H 0.2273 0.7460 0.3542 0.135 Uiso 0.30 1 calc PR A 2
C17' C 0.20782(19) 0.3564(11) 0.3923(7) 0.096(3) Uani 0.50 1 d PDU A 2
H17D H 0.1909 0.2835 0.3640 0.144 Uiso 0.50 1 calc PR A 2
H17E H 0.2082 0.3593 0.4695 0.144 Uiso 0.50 1 calc PR A 2
H17F H 0.2278 0.3139 0.3717 0.144 Uiso 0.50 1 calc PR A 2
C18' C 0.19685(17) 0.4999(9) 0.2178(5) 0.072(2) Uani 0.50 1 d PDU A 2
H18D H 0.2148 0.4410 0.1928 0.108 Uiso 0.50 1 calc PR A 2
H18E H 0.1945 0.6079 0.1823 0.108 Uiso 0.50 1 calc PR A 2
H18F H 0.1779 0.4338 0.2018 0.108 Uiso 0.50 1 calc PR A 2
C19 C 0.04687(7) 1.0215(4) 0.3318(3) 0.0742(9) Uani 1 1 d . . .
H19A H 0.0434 1.1151 0.3787 0.111 Uiso 1 1 calc R . .
H19B H 0.0290 1.0106 0.2791 0.111 Uiso 1 1 calc R . .
H19C H 0.0659 1.0413 0.2959 0.111 Uiso 1 1 calc R . .
C20 C 0.01893(6) 0.7521(4) 0.5112(2) 0.0679(8) Uani 1 1 d . . .
H20A H 0.0181 0.6309 0.5178 0.102 Uiso 1 1 calc R . .
H20B H -0.0014 0.7934 0.4815 0.102 Uiso 1 1 calc R . .
H20C H 0.0239 0.8016 0.5809 0.102 Uiso 1 1 calc R . .

loop_
_atom_site_aniso_label
_atom_site_aniso_U_11
_atom_site_aniso_U_22
_atom_site_aniso_U_33
_atom_site_aniso_U_23
_atom_site_aniso_U_13
_atom_site_aniso_U_12
Al1 0.0329(4) 0.0416(4) 0.0571(5) -0.0028(4) 0.0102(3) 0.0019(3)
N1 0.0289(9) 0.0440(11) 0.0460(11) 0.0006(9) 0.0044(8) -0.0009(8)
O1 0.0370(9) 0.0630(12) 0.0659(12) -0.0189(9) 0.0037(8) 0.0072(8)
C1 0.0341(13) 0.0466(15) 0.0566(15) -0.0062(12) 0.0020(11) 0.0054(11)
C2 0.0367(12) 0.0425(14) 0.0582(15) -0.0032(12) -0.0016(11) -0.0017(11)
C3 0.0318(13) 0.0537(16) 0.0719(18) -0.0009(14) -0.0017(11) -0.0060(11)
C4 0.0319(12) 0.0534(16) 0.0719(18) -0.0054(14) 0.0054(12) 0.0031(11)
C5 0.0355(13) 0.0518(16) 0.0732(18) -0.0144(14) 0.0036(12) 0.0054(11)
C6 0.0310(12) 0.0458(15) 0.0648(16) -0.0074(13) -0.0008(11) 0.0020(10)
C7 0.0369(13) 0.0445(15) 0.0678(17) -0.0062(13) -0.0006(11) 0.0047(11)
C8 0.0319(12) 0.0487(15) 0.0570(15) -0.0049(12) 0.0018(10) -0.0026(10)
C9 0.0350(18) 0.054(2) 0.067(2) 0.000 -0.0045(16) 0.000
C10 0.0501(15) 0.082(2) 0.0556(16) -0.0020(15) 0.0157(12) -0.0062(14)
C11 0.0508(15) 0.0479(16) 0.0674(18) -0.0106(14) -0.0043(13) -0.0011(12)
C12 0.085(2) 0.075(2) 0.064(2) -0.0154(17) -0.0035(16) 0.0095(18)
C13 0.089(2) 0.0467(18) 0.090(2) -0.0058(17) -0.0033(18) 0.0005(16)
C14 0.065(2) 0.078(2) 0.127(3) -0.042(2) -0.0141(19) -0.0125(17)
C15 0.0362(14) 0.070(2) 0.101(2) -0.0059(19) 0.0182(15) 0.0075(14)
C16 0.052(4) 0.129(6) 0.113(6) 0.027(5) 0.028(3) 0.011(4)
C17 0.053(4) 0.086(5) 0.126(7) 0.026(5) 0.010(4) 0.027(4)
C18 0.048(4) 0.160(9) 0.184(10) -0.087(8) 0.035(6) 0.009(5)
C16' 0.033(6) 0.105(11) 0.132(13) -0.036(10) 0.010(8) 0.002(7)
C17' 0.076(5) 0.118(7) 0.097(6) 0.024(5) 0.027(4) 0.055(5)
C18' 0.066(4) 0.072(5) 0.082(5) 0.002(4) 0.032(3) 0.017(4)
C19 0.072(2) 0.0531(18) 0.099(2) 0.0121(17) 0.0157(17) 0.0018(15)
C20 0.0570(17) 0.085(2) 0.0642(18) -0.0098(16) 0.0212(14) -0.0013(15)

loop_
_atom_type_symbol
_atom_type_description
_atom_type_scat_dispersion_real
_atom_type_scat_dispersion_imag
_atom_type_scat_source
C C 0.0033 0.0016 'International Tables Vol C Tables 4.2.6.8 and 6.1.1.4'
H H 0.0000 0.0000 'International Tables Vol C Tables 4.2.6.8 and 6.1.1.4'
N N 0.0061 0.0033 'International Tables Vol C Tables 4.2.6.8 and 6.1.1.4'
O O 0.0106 0.0060 'International Tables Vol C Tables 4.2.6.8 and 6.1.1.4'
Al Al 0.0645 0.0514 'International Tables Vol C Tables 4.2.6.8 and 6.1.1.4'

loop_
_geom_angle_atom_site_label_1
_geom_angle_atom_site_label_2
_geom_angle_atom_site_label_3
_geom_angle
_geom_angle_site_symmetry_1
O1 Al1 C19 114.38(12) .
O1 Al1 C20 106.10(11) .
C19 Al1 C20 119.31(13) .
O1 Al1 N1 97.54(8) .
C19 Al1 N1 107.74(11) .
C20 Al1 N1 109.55(11) .
C8 N1 C10 109.15(19) .
C8 N1 C7 108.71(18) .
C10 N1 C7 107.87(18) .
C8 N1 Al1 112.79(14) .
C10 N1 Al1 112.23(16) .
C7 N1 Al1 105.87(14) .
C1 O1 Al1 127.08(16) .
O1 C1 C6 118.1(2) .
O1 C1 C2 121.5(2) .
C6 C1 C2 120.4(2) .
C3 C2 C1 116.8(2) .
C3 C2 C11 122.2(2) .
C1 C2 C11 121.0(2) .
C4 C3 C2 124.5(2) .
C4 C3 H3 117.7 .
C2 C3 H3 117.7 .
C5 C4 C3 116.9(2) .
C5 C4 C15 121.5(2) .
C3 C4 C15 121.6(2) .
C4 C5 C6 121.6(2) .
C4 C5 H5 119.2 .
C6 C5 H5 119.2 .
C5 C6 C1 119.8(2) .
C5 C6 C7 121.3(2) .
C1 C6 C7 118.9(2) .
N1 C7 C6 113.8(2) .
N1 C7 H7A 108.8 .
C6 C7 H7A 108.8 .
N1 C7 H7B 108.8 .
C6 C7 H7B 108.8 .
H7A C7 H7B 107.7 .
N1 C8 C9 113.7(2) .
N1 C8 H8A 108.8 .
C9 C8 H8A 108.8 .
N1 C8 H8B 108.8 .
C9 C8 H8B 108.8 .
H8A C8 H8B 107.7 .
C8 C9 C8 113.2(3) 2
C8 C9 H9A 108.9 2
C8 C9 H9A 108.9 .
C8 C9 H9B 108.9 2
C8 C9 H9B 108.9 .
H9A C9 H9B 107.7 .
N1 C10 H10A 109.5 .
N1 C10 H10B 109.5 .
H10A C10 H10B 109.5 .
N1 C10 H10C 109.5 .
H10A C10 H10C 109.5 .
H10B C10 H10C 109.5 .
C14 C11 C2 111.5(2) .
C14 C11 C12 107.1(2) .
C2 C11 C12 110.8(2) .
C14 C11 C13 108.2(2) .
C2 C11 C13 109.8(2) .
C12 C11 C13 109.4(2) .
C11 C12 H12A 109.5 .
C11 C12 H12B 109.5 .
H12A C12 H12B 109.5 .
C11 C12 H12C 109.5 .
H12A C12 H12C 109.5 .
H12B C12 H12C 109.5 .
C11 C13 H13A 109.5 .
C11 C13 H13B 109.5 .
H13A C13 H13B 109.5 .
C11 C13 H13C 109.5 .
H13A C13 H13C 109.5 .
H13B C13 H13C 109.5 .
C11 C14 H14A 109.5 .
C11 C14 H14B 109.5 .
H14A C14 H14B 109.5 .
C11 C14 H14C 109.5 .
H14A C14 H14C 109.5 .
H14B C14 H14C 109.5 .
C18 C15 C16' 127.6(8) .
C18 C15 C17' 60.9(6) .
C16' C15 C17' 108.9(8) .
C18 C15 C16 118.0(6) .
C16' C15 C16 29.8(7) .
C17' C15 C16 133.1(5) .
C18 C15 C4 115.4(4) .
C16' C15 C4 115.9(7) .
C17' C15 C4 110.3(3) .
C16 C15 C4 110.5(4) .
C18 C15 C18' 43.3(6) .
C16' C15 C18' 110.0(8) .
C17' C15 C18' 103.8(5) .
C16 C15 C18' 85.3(4) .
C4 C15 C18' 107.1(3) .
C18 C15 C17 107.7(6) .
C16' C15 C17 68.4(7) .
C17' C15 C17 49.4(4) .
C16 C15 C17 98.1(4) .
C4 C15 C17 104.7(3) .
C18' C15 C17 144.5(4) .
C15 C16 H16A 109.5 .
C15 C16 H16B 109.5 .
C15 C16 H16C 109.5 .
C15 C17 H17A 109.5 .
C15 C17 H17B 109.5 .
C15 C17 H17C 109.5 .
C15 C18 H18A 109.5 .
C15 C18 H18B 109.5 .
C15 C18 H18C 109.5 .
C15 C16' H16D 109.5 .
C15 C16' H16E 109.5 .
H16D C16' H16E 109.5 .
C15 C16' H16F 109.5 .
H16D C16' H16F 109.5 .
H16E C16' H16F 109.5 .
C15 C17' H17D 109.5 .
C15 C17' H17E 109.5 .
H17D C17' H17E 109.5 .
C15 C17' H17F 109.5 .
H17D C17' H17F 109.5 .
H17E C17' H17F 109.5 .
C15 C18' H18D 109.5 .
C15 C18' H18E 109.5 .
H18D C18' H18E 109.5 .
C15 C18' H18F 109.5 .
H18D C18' H18F 109.5 .
H18E C18' H18F 109.5 .
Al1 C19 H19A 109.5 .
Al1 C19 H19B 109.5 .
H19A C19 H19B 109.5 .
Al1 C19 H19C 109.5 .
H19A C19 H19C 109.5 .
H19B C19 H19C 109.5 .
Al1 C20 H20A 109.5 .
Al1 C20 H20B 109.5 .
H20A C20 H20B 109.5 .
Al1 C20 H20C 109.5 .
H20A C20 H20C 109.5 .
H20B C20 H20C 109.5 .

loop_
_geom_bond_atom_site_label_1
_geom_bond_atom_site_label_2
_geom_bond_distance
_geom_bond_site_symmetry_2
Al1 O1 1.7441(17) .
Al1 C19 1.946(3) .
Al1 C20 1.951(3) .
Al1 N1 2.044(2) .
N1 C8 1.487(3) .
N1 C10 1.495(3) .
N1 C7 1.502(3) .
O1 C1 1.349(3) .
C1 C6 1.393(3) .
C1 C2 1.405(3) .
C2 C3 1.388(3) .
C2 C11 1.534(3) .
C3 C4 1.382(4) .
C3 H3 0.9300 .
C4 C5 1.381(3) .
C4 C15 1.535(3) .
C5 C6 1.392(3) .
C5 H5 0.9300 .
C6 C7 1.503(3) .
C7 H7A 0.9700 .
C7 H7B 0.9700 .
C8 C9 1.508(3) .
C8 H8A 0.9700 .
C8 H8B 0.9700 .
C9 C8 1.508(3) 2
C9 H9A 0.9700 .
C9 H9B 0.9700 .
C10 H10A 0.9600 .
C10 H10B 0.9600 .
C10 H10C 0.9600 .
C11 C14 1.531(4) .
C11 C12 1.534(4) .
C11 C13 1.537(4) .
C12 H12A 0.9600 .
C12 H12B 0.9600 .
C12 H12C 0.9600 .
C13 H13A 0.9600 .
C13 H13B 0.9600 .
C13 H13C 0.9600 .
C14 H14A 0.9600 .
C14 H14B 0.9600 .
C14 H14C 0.9600 .
C15 C18 1.430(8) .
C15 C16' 1.464(13) .
C15 C17' 1.475(7) .
C15 C16 1.528(8) .
C15 C18' 1.649(7) .
C15 C17 1.653(8) .
C16 H16A 0.9600 .
C16 H16B 0.9600 .
C16 H16C 0.9600 .
C17 H17A 0.9600 .
C17 H17B 0.9600 .
C17 H17C 0.9600 .
C18 H18A 0.9600 .
C18 H18B 0.9600 .
C18 H18C 0.9600 .
C16' H16D 0.9600 .
C16' H16E 0.9600 .
C16' H16F 0.9600 .
C17' H17D 0.9600 .
C17' H17E 0.9600 .
C17' H17F 0.9600 .
C18' H18D 0.9600 .
C18' H18E 0.9600 .
C18' H18F 0.9600 .
C19 H19A 0.9600 .
C19 H19B 0.9600 .
C19 H19C 0.9600 .
C20 H20A 0.9600 .
C20 H20B 0.9600 .
C20 H20C 0.9600 .

loop_
_geom_torsion_atom_site_label_1
_geom_torsion_atom_site_label_2
_geom_torsion_atom_site_label_3
_geom_torsion_atom_site_label_4
_geom_torsion
_geom_torsion_site_symmetry_4
O1 Al1 N1 C8 139.96(16) .
C19 Al1 N1 C8 -101.39(17) .
C20 Al1 N1 C8 29.84(19) .
O1 Al1 N1 C10 -96.25(16) .
C19 Al1 N1 C10 22.40(19) .
C20 Al1 N1 C10 153.63(17) .
O1 Al1 N1 C7 21.20(15) .
C19 Al1 N1 C7 139.85(16) .
C20 Al1 N1 C7 -88.92(16) .
C19 Al1 O1 C1 -84.9(2) .
C20 Al1 O1 C1 141.4(2) .
N1 Al1 O1 C1 28.5(2) .
Al1 O1 C1 C6 -41.2(3) .
Al1 O1 C1 C2 139.7(2) .
O1 C1 C2 C3 -179.9(2) .
C6 C1 C2 C3 1.1(4) .
O1 C1 C2 C11 0.3(4) .
C6 C1 C2 C11 -178.7(2) .
C1 C2 C3 C4 0.6(4) .
C11 C2 C3 C4 -179.6(2) .
C2 C3 C4 C5 -1.1(4) .
C2 C3 C4 C15 -178.7(3) .
C3 C4 C5 C6 -0.1(4) .
C15 C4 C5 C6 177.5(3) .
C4 C5 C6 C1 1.8(4) .
C4 C5 C6 C7 -175.7(2) .
O1 C1 C6 C5 178.7(2) .
C2 C1 C6 C5 -2.3(4) .
O1 C1 C6 C7 -3.8(4) .
C2 C1 C6 C7 175.3(2) .
C8 N1 C7 C6 177.9(2) .
C10 N1 C7 C6 59.7(3) .
Al1 N1 C7 C6 -60.7(2) .
C5 C6 C7 N1 -123.1(3) .
C1 C6 C7 N1 59.4(3) .
C10 N1 C8 C9 -73.8(2) .
C7 N1 C8 C9 168.78(17) .
Al1 N1 C8 C9 51.7(2) .
N1 C8 C9 C8 173.8(2) 2
C3 C2 C11 C14 -4.0(4) .
C1 C2 C11 C14 175.8(3) .
C3 C2 C11 C12 -123.2(3) .
C1 C2 C11 C12 56.7(3) .
C3 C2 C11 C13 115.9(3) .
C1 C2 C11 C13 -64.3(3) .
C5 C4 C15 C18 3.6(8) .
C3 C4 C15 C18 -178.9(7) .
C5 C4 C15 C16' 172.6(8) .
C3 C4 C15 C16' -9.9(9) .
C5 C4 C15 C17' -63.0(6) .
C3 C4 C15 C17' 114.5(5) .
C5 C4 C15 C16 140.7(4) .
C3 C4 C15 C16 -41.8(5) .
C5 C4 C15 C18' 49.4(4) .
C3 C4 C15 C18' -133.1(4) .
C5 C4 C15 C17 -114.6(4) .
C3 C4 C15 C17 62.9(4) .
